data_2222077
loop_
_publ_author_name
'Salinas-Salazar, Carmen L.'
'Camacho-Corona, Mar\'ia del Rayo'
'Bern\`es, Sylvain'
'Waksman de Torres, Noemi'

_publ_section_title 2,2'-Dimethoxy-4,4'-[<i>rel</i>-(2<i>R</i>,3<i>S</i>)-2,3-dimethylbutane-1,4-diyl]diphenol
_journal_coeditor_code IS2391
_journal_issue 6
_journal_name_full 'Acta Crystallographica Section E'
_journal_page_first o1279
_journal_paper_doi 10.1107/S1600536809017292
_journal_volume 65
_journal_year 2009
_chemical_formula_moiety 'C20 H26 O4'
_chemical_formula_sum 'C20 H26 O4'
_chemical_formula_weight 330.41
_chemical_melting_point 360
_chemical_name_common 'meso-Dihydroguaiaretic acid'
_chemical_name_systematic
;
2,2'-Dimethoxy-4,4'-[<i>rel</i>-(2<i>R</i>,3<i>S</i>)-2,3-dimethylbutane-
1,4-diyl]diphenol
;
_space_group_IT_number 19
_symmetry_cell_setting orthorhombic
_symmetry_space_group_name_Hall 'P 2ac 2ab'
_symmetry_space_group_name_H-M 'P 21 21 21'
_atom_sites_solution_hydrogens geom
_atom_sites_solution_primary direct
_atom_sites_solution_secondary difmap
_audit_creation_method SHELXTL-Plus
_cell_angle_alpha 90.00
_cell_angle_beta 90.00
_cell_angle_gamma 90.00
_cell_formula_units_Z 4
_cell_length_a 5.1355(8)
_cell_length_b 12.024(2)
_cell_length_c 30.158(5)
_cell_measurement_reflns_used 54
_cell_measurement_temperature 298.0(10)
_cell_measurement_theta_max 10.96
_cell_measurement_theta_min 4.42
_cell_volume 1862.2(5)
_computing_cell_refinement 'XSCANS (Siemens, 1996)'
_computing_data_collection 'XSCANS (Siemens, 1996)'
_computing_data_reduction 'XSCANS (Siemens, 1996)'
_computing_molecular_graphics
;
SHELXL97 (Sheldrick, 2008) and Mercury (Macrae <i>et al.</i>,
2006)
;
_computing_publication_material 'SHELXL97 (Sheldrick, 2008)'
_computing_structure_refinement 'SHELXL97 (Sheldrick, 2008)'
_computing_structure_solution 'SHELXS97 (Sheldrick, 2008)'
_diffrn_ambient_temperature 298.0(10)
_diffrn_measured_fraction_theta_full 0.994
_diffrn_measured_fraction_theta_max 0.994
_diffrn_measurement_device_type 'Siemens P4'
_diffrn_measurement_method \w
_diffrn_radiation_monochromator graphite
_diffrn_radiation_source 'fine-focus sealed tube'
_diffrn_radiation_type MoK\a
_diffrn_radiation_wavelength 0.71073
_diffrn_reflns_av_R_equivalents 0.1587
_diffrn_reflns_av_sigmaI/netI 0.1274
_diffrn_reflns_limit_h_max 6
_diffrn_reflns_limit_h_min -6
_diffrn_reflns_limit_k_max 1
_diffrn_reflns_limit_k_min -14
_diffrn_reflns_limit_l_max 1
_diffrn_reflns_limit_l_min -35
_diffrn_reflns_number 3966
_diffrn_reflns_theta_full 25.01
_diffrn_reflns_theta_max 25.01
_diffrn_reflns_theta_min 1.82
_diffrn_standards_decay_% 1
_diffrn_standards_interval_count 98
_diffrn_standards_number 2
_exptl_absorpt_coefficient_mu 0.081
_exptl_absorpt_correction_type none
_exptl_crystal_colour colourless
_exptl_crystal_density_diffrn 1.179
_exptl_crystal_density_method 'not measured'
_exptl_crystal_description plate
_exptl_crystal_F_000 712
_exptl_crystal_size_max 0.50
_exptl_crystal_size_mid 0.40
_exptl_crystal_size_min 0.18
_refine_diff_density_max 0.180
_refine_diff_density_min -0.166
_refine_ls_extinction_method none
_refine_ls_goodness_of_fit_ref 0.997
_refine_ls_hydrogen_treatment mixed
_refine_ls_matrix_type full
_refine_ls_number_constraints 0
_refine_ls_number_parameters 227
_refine_ls_number_reflns 1937
_refine_ls_number_restraints 2
_refine_ls_restrained_S_all 0.996
_refine_ls_R_factor_all 0.1038
_refine_ls_R_factor_gt 0.0542
_refine_ls_shift/su_max 0.000
_refine_ls_shift/su_mean 0.000
_refine_ls_structure_factor_coef Fsqd
_refine_ls_weighting_details 'calc w = 1/[\s^2^(Fo^2^)+(0.0472P)^2^] where P=(Fo^2^+2Fc^2^)/3'
_refine_ls_weighting_scheme calc
_refine_ls_wR_factor_gt 0.1156
_refine_ls_wR_factor_ref 0.1390
_reflns_number_gt 1196
_reflns_number_total 1937
_reflns_threshold_expression I>2\s(I)
_cod_data_source_file is2391.cif
_cod_data_source_block I
_cod_database_code 2222077
_cod_database_fobs_code 2222077

loop_
_symmetry_equiv_pos_as_xyz
'x, y, z'
'-x+1/2, -y, z+1/2'
'-x, y+1/2, -z+1/2'
'x+1/2, -y+1/2, -z'

loop_
_atom_site_type_symbol
_atom_site_label
_atom_site_fract_x
_atom_site_fract_y
_atom_site_fract_z
_atom_site_U_iso_or_equiv
_atom_site_adp_type
_atom_site_calc_flag
_atom_site_refinement_flags
_atom_site_occupancy
_atom_site_disorder_assembly
_atom_site_disorder_group
O O1 0.7382(7) 0.4677(2) 0.26965(7) 0.0629(8) Uani d . 1 . .
O O2 0.4317(8) 0.3034(3) 0.24222(9) 0.0732(10) Uani d D 1 . .
H H2 0.580(6) 0.327(5) 0.2350(16) 0.110 Uiso d D 1 . .
O O13 0.2881(7) 0.5103(3) 0.67472(8) 0.0703(9) Uani d . 1 . .
O O14 0.5820(8) 0.6849(3) 0.69302(8) 0.0712(10) Uani d D 1 . .
H H14 0.451(8) 0.650(4) 0.7037(14) 0.107 Uiso d D 1 . .
C C1 0.5599(9) 0.4296(3) 0.29987(11) 0.0493(11) Uani d . 1 . .
C C2 0.4047(9) 0.3442(3) 0.28494(10) 0.0505(11) Uani d . 1 . .
C C3 0.2159(10) 0.2992(3) 0.31135(13) 0.0614(12) Uani d . 1 . .
H H3A 0.1110 0.2419 0.3009 0.074 Uiso calc R 1 . .
C C4 0.1827(10) 0.3406(4) 0.35425(11) 0.0619(12) Uani d . 1 . .
H H4A 0.0536 0.3109 0.3723 0.074 Uiso calc R 1 . .
C C5 0.3379(9) 0.4242(4) 0.36995(11) 0.0540(11) Uani d . 1 . .
C C6 0.5250(10) 0.4695(3) 0.34251(11) 0.0541(11) Uani d . 1 . .
H H6A 0.6286 0.5275 0.3528 0.065 Uiso calc R 1 . .
C C7 0.3030(9) 0.4706(4) 0.41668(11) 0.0676(13) Uani d . 1 . .
H H7A 0.1446 0.4400 0.4292 0.081 Uiso calc R 1 . .
H H7B 0.2811 0.5506 0.4147 0.081 Uiso calc R 1 . .
C C8 0.5292(10) 0.4456(3) 0.44808(11) 0.0516(11) Uani d . 1 . .
H H8B 0.6859 0.4789 0.4352 0.062 Uiso calc R 1 . .
C C9 0.4850(9) 0.5012(3) 0.49355(10) 0.0494(10) Uani d . 1 . .
H H9A 0.3223 0.4712 0.5056 0.059 Uiso calc R 1 . .
C C10 0.7010(10) 0.4725(3) 0.52650(10) 0.0656(14) Uani d . 1 . .
H H10B 0.7041 0.3925 0.5306 0.079 Uiso calc R 1 . .
H H10C 0.8668 0.4941 0.5137 0.079 Uiso calc R 1 . .
C C11 0.6747(9) 0.5273(3) 0.57162(11) 0.0556(12) Uani d . 1 . .
C C12 0.4889(9) 0.4893(3) 0.60132(11) 0.0549(11) Uani d . 1 . .
H H12C 0.3845 0.4288 0.5941 0.066 Uiso calc R 1 . .
C C13 0.4594(10) 0.5421(3) 0.64204(11) 0.0518(11) Uani d . 1 . .
C C14 0.6091(10) 0.6318(3) 0.65279(11) 0.0532(11) Uani d . 1 . .
C C15 0.7953(11) 0.6697(3) 0.62395(12) 0.0658(12) Uani d . 1 . .
H H15B 0.8990 0.7304 0.6313 0.079 Uiso calc R 1 . .
C C16 0.8261(11) 0.6157(4) 0.58344(12) 0.0634(13) Uani d . 1 . .
H H16A 0.9535 0.6406 0.5639 0.076 Uiso calc R 1 . .
C C17 0.9001(11) 0.5584(4) 0.28192(12) 0.0683(13) Uani d . 1 . .
H H17B 1.0187 0.5746 0.2582 0.102 Uiso calc R 1 . .
H H17C 0.9968 0.5393 0.3081 0.102 Uiso calc R 1 . .
H H17D 0.7943 0.6225 0.2878 0.102 Uiso calc R 1 . .
C C18 0.5765(13) 0.3217(3) 0.45129(11) 0.0801(16) Uani d . 1 . .
H H18C 0.5897 0.2908 0.4220 0.120 Uiso calc R 1 . .
H H18D 0.4342 0.2873 0.4667 0.120 Uiso calc R 1 . .
H H18E 0.7355 0.3083 0.4672 0.120 Uiso calc R 1 . .
C C19 0.4509(15) 0.6260(3) 0.48960(12) 0.0877(18) Uani d . 1 . .
H H19D 0.4239 0.6573 0.5185 0.131 Uiso calc R 1 . .
H H19E 0.3030 0.6419 0.4712 0.131 Uiso calc R 1 . .
H H19F 0.6043 0.6580 0.4766 0.131 Uiso calc R 1 . .
C C20 0.1181(10) 0.4196(4) 0.66747(13) 0.0668(13) Uani d . 1 . .
H H20B 0.0149 0.4072 0.6936 0.100 Uiso calc R 1 . .
H H20C 0.2181 0.3541 0.6611 0.100 Uiso calc R 1 . .
H H20D 0.0058 0.4358 0.6429 0.100 Uiso calc R 1 . .

loop_
_atom_site_aniso_label
_atom_site_aniso_U_11
_atom_site_aniso_U_22
_atom_site_aniso_U_33
_atom_site_aniso_U_12
_atom_site_aniso_U_13
_atom_site_aniso_U_23
O1 0.069(2) 0.0660(18) 0.0537(14) -0.0157(19) 0.0004(17) -0.0018(13)
O2 0.084(3) 0.086(2) 0.0494(16) -0.026(2) -0.0004(17) -0.0086(14)
O13 0.078(2) 0.082(2) 0.0511(14) -0.022(2) 0.0105(16) -0.0045(14)
O14 0.090(3) 0.070(2) 0.0543(16) -0.020(2) 0.0049(18) -0.0109(14)
C1 0.049(3) 0.054(2) 0.045(2) -0.002(2) -0.008(2) 0.0090(18)
C2 0.055(3) 0.053(2) 0.044(2) 0.001(3) -0.008(2) 0.0010(18)
C3 0.057(3) 0.064(3) 0.063(2) -0.011(3) -0.008(2) 0.004(2)
C4 0.049(3) 0.080(3) 0.056(2) -0.006(3) -0.007(2) 0.008(2)
C5 0.046(3) 0.069(3) 0.047(2) 0.013(3) -0.005(2) -0.002(2)
C6 0.049(3) 0.061(3) 0.052(2) 0.002(3) -0.007(2) 0.0010(19)
C7 0.050(3) 0.101(3) 0.052(2) 0.011(3) -0.004(2) -0.006(2)
C8 0.047(3) 0.063(3) 0.0448(19) -0.004(3) 0.008(2) 0.0034(18)
C9 0.045(2) 0.058(2) 0.0451(19) 0.003(3) 0.004(2) 0.0060(17)
C10 0.066(3) 0.084(3) 0.047(2) 0.015(3) 0.001(2) 0.000(2)
C11 0.055(3) 0.067(3) 0.045(2) 0.010(3) -0.004(2) 0.005(2)
C12 0.059(3) 0.055(2) 0.051(2) 0.001(3) -0.009(2) -0.0018(19)
C13 0.052(3) 0.059(2) 0.044(2) 0.002(3) -0.003(2) 0.0064(19)
C14 0.067(3) 0.045(2) 0.048(2) 0.002(3) -0.002(2) 0.0045(19)
C15 0.075(3) 0.063(3) 0.060(2) -0.010(3) -0.001(3) 0.009(2)
C16 0.064(3) 0.076(3) 0.051(2) -0.007(3) 0.006(2) 0.013(2)
C17 0.072(4) 0.067(3) 0.066(2) -0.016(3) -0.007(3) 0.012(2)
C18 0.116(5) 0.066(3) 0.058(2) 0.016(4) 0.002(3) -0.004(2)
C19 0.122(5) 0.068(3) 0.073(3) 0.025(4) -0.026(3) -0.005(2)
C20 0.059(3) 0.069(3) 0.073(3) -0.014(3) -0.001(3) 0.008(2)

loop_
_atom_type_symbol
_atom_type_description
_atom_type_scat_dispersion_real
_atom_type_scat_dispersion_imag
_atom_type_scat_source
C C 0.0033 0.0016 'International Tables Vol C Tables 4.2.6.8 and 6.1.1.4'
H H 0.0000 0.0000 'International Tables Vol C Tables 4.2.6.8 and 6.1.1.4'
O O 0.0106 0.0060 'International Tables Vol C Tables 4.2.6.8 and 6.1.1.4'

loop_
_geom_angle_atom_site_label_1
_geom_angle_atom_site_label_2
_geom_angle_atom_site_label_3
_geom_angle_site_symmetry_1
_geom_angle_site_symmetry_3
_geom_angle
_geom_angle_publ_flag
C1 O1 C17 . . 118.3(3) ?
C2 O2 H2 . . 102(4) ?
C13 O13 C20 . . 119.9(3) ?
C14 O14 H14 . . 101(3) ?
O1 C1 C2 . . 114.8(3) ?
O1 C1 C6 . . 126.0(4) ?
C2 C1 C6 . . 119.2(4) ?
C3 C2 C1 . . 121.1(4) ?
C3 C2 O2 . . 118.2(4) ?
C1 C2 O2 . . 120.7(4) ?
C2 C3 C4 . . 119.0(4) ?
C2 C3 H3A . . 120.5 ?
C4 C3 H3A . . 120.5 ?
C5 C4 C3 . . 120.8(4) ?
C5 C4 H4A . . 119.6 ?
C3 C4 H4A . . 119.6 ?
C4 C5 C6 . . 119.2(3) ?
C4 C5 C7 . . 121.3(4) ?
C6 C5 C7 . . 119.4(4) ?
C5 C6 C1 . . 120.7(4) ?
C5 C6 H6A . . 119.7 ?
C1 C6 H6A . . 119.7 ?
C5 C7 C8 . . 114.3(4) ?
C5 C7 H7A . . 108.7 ?
C8 C7 H7A . . 108.7 ?
C5 C7 H7B . . 108.7 ?
C8 C7 H7B . . 108.7 ?
H7A C7 H7B . . 107.6 ?
C18 C8 C7 . . 110.8(4) ?
C18 C8 C9 . . 113.2(3) ?
C7 C8 C9 . . 110.7(4) ?
C18 C8 H8B . . 107.3 ?
C7 C8 H8B . . 107.3 ?
C9 C8 H8B . . 107.3 ?
C19 C9 C10 . . 111.0(4) ?
C19 C9 C8 . . 112.1(3) ?
C10 C9 C8 . . 111.9(3) ?
C19 C9 H9A . . 107.2 ?
C10 C9 H9A . . 107.2 ?
C8 C9 H9A . . 107.2 ?
C11 C10 C9 . . 114.9(4) ?
C11 C10 H10B . . 108.6 ?
C9 C10 H10B . . 108.6 ?
C11 C10 H10C . . 108.6 ?
C9 C10 H10C . . 108.6 ?
H10B C10 H10C . . 107.5 ?
C16 C11 C12 . . 118.7(4) ?
C16 C11 C10 . . 121.4(4) ?
C12 C11 C10 . . 119.8(4) ?
C11 C12 C13 . . 119.6(4) ?
C11 C12 H12C . . 120.2 ?
C13 C12 H12C . . 120.2 ?
C14 C13 O13 . . 114.2(3) ?
C14 C13 C12 . . 120.7(4) ?
O13 C13 C12 . . 125.1(4) ?
C13 C14 C15 . . 120.4(4) ?
C13 C14 O14 . . 121.3(4) ?
C15 C14 O14 . . 118.3(4) ?
C14 C15 C16 . . 118.7(4) ?
C14 C15 H15B . . 120.6 ?
C16 C15 H15B . . 120.6 ?
C11 C16 C15 . . 121.8(4) ?
C11 C16 H16A . . 119.1 ?
C15 C16 H16A . . 119.1 ?
O1 C17 H17B . . 109.5 ?
O1 C17 H17C . . 109.5 ?
H17B C17 H17C . . 109.5 ?
O1 C17 H17D . . 109.5 ?
H17B C17 H17D . . 109.5 ?
H17C C17 H17D . . 109.5 ?
C8 C18 H18C . . 109.5 ?
C8 C18 H18D . . 109.5 ?
H18C C18 H18D . . 109.5 ?
C8 C18 H18E . . 109.5 ?
H18C C18 H18E . . 109.5 ?
H18D C18 H18E . . 109.5 ?
C9 C19 H19D . . 109.5 ?
C9 C19 H19E . . 109.5 ?
H19D C19 H19E . . 109.5 ?
C9 C19 H19F . . 109.5 ?
H19D C19 H19F . . 109.5 ?
H19E C19 H19F . . 109.5 ?
O13 C20 H20B . . 109.5 ?
O13 C20 H20C . . 109.5 ?
H20B C20 H20C . . 109.5 ?
O13 C20 H20D . . 109.5 ?
H20B C20 H20D . . 109.5 ?
H20C C20 H20D . . 109.5 ?

loop_
_geom_bond_atom_site_label_1
_geom_bond_atom_site_label_2
_geom_bond_site_symmetry_2
_geom_bond_distance
_geom_bond_publ_flag
O1 C1 . 1.371(5) ?
O1 C17 . 1.420(5) ?
O2 C2 . 1.386(5) ?
O2 H2 . 0.84(2) ?
O13 C13 . 1.376(5) ?
O13 C20 . 1.414(5) ?
O14 C14 . 1.378(5) ?
O14 H14 . 0.86(2) ?
C1 C2 . 1.375(6) ?
C1 C6 . 1.384(5) ?
C2 C3 . 1.367(6) ?
C3 C4 . 1.396(5) ?
C3 H3A . 0.9300 ?
C4 C5 . 1.368(6) ?
C4 H4A . 0.9300 ?
C5 C6 . 1.380(6) ?
C5 C7 . 1.526(5) ?
C6 H6A . 0.9300 ?
C7 C8 . 1.529(6) ?
C7 H7A . 0.9700 ?
C7 H7B . 0.9700 ?
C8 C18 . 1.512(6) ?
C8 C9 . 1.542(5) ?
C8 H8B . 0.9800 ?
C9 C19 . 1.516(5) ?
C9 C10 . 1.529(6) ?
C9 H9A . 0.9800 ?
C10 C11 . 1.518(5) ?
C10 H10B . 0.9700 ?
C10 H10C . 0.9700 ?
C11 C16 . 1.364(6) ?
C11 C12 . 1.386(6) ?
C12 C13 . 1.391(5) ?
C12 H12C . 0.9300 ?
C13 C14 . 1.363(6) ?
C14 C15 . 1.371(6) ?
C15 C16 . 1.393(5) ?
C15 H15B . 0.9300 ?
C16 H16A . 0.9300 ?
C17 H17B . 0.9600 ?
C17 H17C . 0.9600 ?
C17 H17D . 0.9600 ?
C18 H18C . 0.9600 ?
C18 H18D . 0.9600 ?
C18 H18E . 0.9600 ?
C19 H19D . 0.9600 ?
C19 H19E . 0.9600 ?
C19 H19F . 0.9600 ?
C20 H20B . 0.9600 ?
C20 H20C . 0.9600 ?
C20 H20D . 0.9600 ?

loop_
_geom_hbond_atom_site_label_D
_geom_hbond_atom_site_label_H
_geom_hbond_atom_site_label_A
_geom_hbond_site_symmetry_A
_geom_hbond_distance_DH
_geom_hbond_distance_HA
_geom_hbond_distance_DA
_geom_hbond_angle_DHA
_geom_hbond_publ_flag
O2 H2 O14 2_664 0.84(2) 2.15(3) 2.908(6) 149(5) yes
O14 H14 O2 2_565 0.86(2) 2.35(4) 3.030(5) 137(5) yes
O2 H2 O1 . 0.84(2) 2.14(5) 2.658(4) 119(5) no
O14 H14 O13 . 0.86(2) 2.07(4) 2.644(5) 124(4) no

loop_
_geom_torsion_atom_site_label_1
_geom_torsion_atom_site_label_2
_geom_torsion_atom_site_label_3
_geom_torsion_atom_site_label_4
_geom_torsion_site_symmetry_1
_geom_torsion_site_symmetry_2
_geom_torsion_site_symmetry_3
_geom_torsion_site_symmetry_4
_geom_torsion
_geom_torsion_publ_flag
C17 O1 C1 C2 . . . . 177.9(4) ?
C17 O1 C1 C6 . . . . -1.7(6) ?
O1 C1 C2 C3 . . . . -179.1(4) ?
C6 C1 C2 C3 . . . . 0.6(6) ?
O1 C1 C2 O2 . . . . -0.6(6) ?
C6 C1 C2 O2 . . . . 179.0(4) ?
C1 C2 C3 C4 . . . . -0.5(6) ?
O2 C2 C3 C4 . . . . -178.9(4) ?
C2 C3 C4 C5 . . . . -0.6(6) ?
C3 C4 C5 C6 . . . . 1.5(6) ?
C3 C4 C5 C7 . . . . 179.7(4) ?
C4 C5 C6 C1 . . . . -1.4(6) ?
C7 C5 C6 C1 . . . . -179.6(4) ?
O1 C1 C6 C5 . . . . 179.9(4) ?
C2 C1 C6 C5 . . . . 0.3(6) ?
C4 C5 C7 C8 . . . . 112.6(5) ?
C6 C5 C7 C8 . . . . -69.3(5) ?
C5 C7 C8 C18 . . . . -56.9(5) ?
C5 C7 C8 C9 . . . . 176.7(3) ?
C18 C8 C9 C19 . . . . 177.3(5) ?
C7 C8 C9 C19 . . . . -57.6(6) ?
C18 C8 C9 C10 . . . . 51.8(6) ?
C7 C8 C9 C10 . . . . 176.9(3) ?
C19 C9 C10 C11 . . . . 52.1(5) ?
C8 C9 C10 C11 . . . . 178.2(4) ?
C9 C10 C11 C16 . . . . -104.1(5) ?
C9 C10 C11 C12 . . . . 74.2(5) ?
C16 C11 C12 C13 . . . . 0.5(6) ?
C10 C11 C12 C13 . . . . -177.8(4) ?
C20 O13 C13 C14 . . . . 178.9(4) ?
C20 O13 C13 C12 . . . . -2.3(6) ?
C11 C12 C13 C14 . . . . 0.8(6) ?
C11 C12 C13 O13 . . . . -177.9(4) ?
O13 C13 C14 C15 . . . . 177.5(4) ?
C12 C13 C14 C15 . . . . -1.5(6) ?
O13 C13 C14 O14 . . . . -1.1(6) ?
C12 C13 C14 O14 . . . . -180.0(4) ?
C13 C14 C15 C16 . . . . 0.7(7) ?
O14 C14 C15 C16 . . . . 179.2(4) ?
C12 C11 C16 C15 . . . . -1.3(6) ?
C10 C11 C16 C15 . . . . 177.0(4) ?
C14 C15 C16 C11 . . . . 0.7(7) ?

loop_
_cod_related_entry_id
_cod_related_entry_database
_cod_related_entry_code
1 ChemSpider 418592
